data_7223065
loop_
_publ_author_name
'Mazzoni, Rita'
'Cesari, Cristiana'
'Cingolani, Andrea'
'Parise, Chiara'
'Zacchini, Stefano'
'Zanotti, Valerio'
'Cassani, Maria-Cristina'

_publ_section_title
;
 Ruthenium hydroxycyclopentadienyl N-heterocyclic carbene complexes as
 transfer hydrogenation catalysts
;
_journal_name_full 'RSC Adv.'
_journal_paper_doi 10.1039/C5RA18345F
_journal_year 2015
_chemical_formula_sum 'C42.5 H37 F3 N2 O8 Ru S'
_chemical_formula_weight 893.87
_chemical_name_systematic
; 
 ? 
;
_space_group_IT_number 14
_symmetry_cell_setting monoclinic
_symmetry_space_group_name_Hall '-P 2yn'
_symmetry_space_group_name_H-M 'P 1 21/n 1'
_atom_sites_solution_hydrogens geom
_atom_sites_solution_primary direct
_atom_sites_solution_secondary difmap
_audit_creation_method SHELXL-97
_audit_update_record
;
2015-08-31 deposited with the CCDC.
2015-10-27 downloaded from the CCDC.
;
_cell_angle_alpha 90.00
_cell_angle_beta 114.6170(10)
_cell_angle_gamma 90.00
_cell_formula_units_Z 8
_cell_length_a 24.1374(17)
_cell_length_b 14.9455(10)
_cell_length_c 24.6819(17)
_cell_measurement_reflns_used 6171
_cell_measurement_temperature 294(2)
_cell_measurement_theta_max 27.0955
_cell_measurement_theta_min 2.270
_cell_volume 8094.6(10)
_computing_cell_refinement 'APEX2 (Bruker AXS, 2006)'
_computing_data_collection 'APEX2 (Bruker AXS, 2006)'
_computing_data_reduction 'SAINT (Bruker AXS, 2004)'
_computing_molecular_graphics 'ORTEPII (Johnson, 1996)'
_computing_publication_material 'XCIF (Bruker AXS, 2001)'
_computing_structure_refinement 'SHELXL-97 (Sheldrick, 1997)'
_computing_structure_solution 'SHELXS-97 (Sheldrick, 1990)'
_diffrn_ambient_temperature 294(2)
_diffrn_measured_fraction_theta_full 0.999
_diffrn_measured_fraction_theta_max 0.999
_diffrn_measurement_device_type 'CCD area detector'
_diffrn_measurement_method 'phi and omega scans'
_diffrn_radiation_monochromator graphite
_diffrn_radiation_source 'fine-focus sealed tube'
_diffrn_radiation_type MoK\a
_diffrn_radiation_wavelength 0.71073
_diffrn_reflns_av_R_equivalents 0.1315
_diffrn_reflns_av_unetI/netI 0.1073
_diffrn_reflns_limit_h_max 28
_diffrn_reflns_limit_h_min -28
_diffrn_reflns_limit_k_max 17
_diffrn_reflns_limit_k_min -17
_diffrn_reflns_limit_l_max 29
_diffrn_reflns_limit_l_min -29
_diffrn_reflns_number 76067
_diffrn_reflns_theta_full 25.03
_diffrn_reflns_theta_max 25.03
_diffrn_reflns_theta_min 1.54
_exptl_absorpt_coefficient_mu 0.508
_exptl_absorpt_correction_T_max 0.9416
_exptl_absorpt_correction_T_min 0.9097
_exptl_absorpt_correction_type empirical
_exptl_absorpt_process_details
; 
 Data were corrected for Lorentz polarization and absorption
 effects (empirical absorption correction SADABS).
 R(int) =  0.0887 (selected reflections only, before parameter refinement)
 R(int) =  0.0638 (selected reflections only, after parameter refinement)
;
_exptl_crystal_colour colourless
_exptl_crystal_density_diffrn 1.467
_exptl_crystal_density_method 'not measured'
_exptl_crystal_description prism
_exptl_crystal_F_000 3656
_exptl_crystal_size_max 0.19
_exptl_crystal_size_mid 0.16
_exptl_crystal_size_min 0.12
_refine_diff_density_max 1.007
_refine_diff_density_min -0.721
_refine_diff_density_rms 0.079
_refine_ls_extinction_method none
_refine_ls_goodness_of_fit_ref 1.004
_refine_ls_hydrogen_treatment mixed
_refine_ls_matrix_type full
_refine_ls_number_parameters 1042
_refine_ls_number_reflns 14300
_refine_ls_number_restraints 513
_refine_ls_restrained_S_all 1.022
_refine_ls_R_factor_all 0.1357
_refine_ls_R_factor_gt 0.0621
_refine_ls_shift/su_max 0.001
_refine_ls_shift/su_mean 0.000
_refine_ls_structure_factor_coef Fsqd
_refine_ls_weighting_details 'calc w=1/[\s^2^(Fo^2^)+(0.0515P)^2^+0.0000P] where P=(Fo^2^+2Fc^2^)/3'
_refine_ls_weighting_scheme calc
_refine_ls_wR_factor_gt 0.1081
_refine_ls_wR_factor_ref 0.1331
_reflns_number_gt 7852
_reflns_number_total 14300
_reflns_threshold_expression >2sigma(I)
_cod_data_source_file c5ra18345f2.cif
_cod_data_source_block 4a
_cod_depositor_comments
;
The following automatic conversions were performed:

'_symmetry_cell_setting' value 'Monoclinic' changed to 'monoclinic'
according to
/usr/data/users/saulius/crontab/automatic-downloads/rss-feeds/RSC/lib/dictionaries/cif_core.dic
dictionary named 'cif_core.dic' version 2.4.2 from 2011-04-26.

Automatic conversion script
Id: cif_fix_values 3271 2015-04-21 07:52:19Z andrius 
;
_cod_original_sg_symbol_H-M P2(1)/n
_cod_original_formula_sum 'C42.50 H37 F3 N2 O8 Ru S'
_cod_database_code 7223065

loop_
_symmetry_equiv_pos_as_xyz
'x, y, z'
'-x+1/2, y+1/2, -z+1/2'
'-x, -y, -z'
'x-1/2, -y-1/2, z-1/2'

loop_
_atom_site_label
_atom_site_type_symbol
_atom_site_fract_x
_atom_site_fract_y
_atom_site_fract_z
_atom_site_U_iso_or_equiv
_atom_site_adp_type
_atom_site_occupancy
_atom_site_symmetry_multiplicity
_atom_site_calc_flag
_atom_site_refinement_flags
Ru1 Ru 0.276400(19) -0.00487(3) 0.329216(19) 0.03624(14) Uani 1 1 d .
C1 C 0.2511(3) -0.0320(4) 0.3899(3) 0.0510(16) Uani 1 1 d .
C2 C 0.2478(3) -0.1162(4) 0.2927(3) 0.0517(16) Uani 1 1 d .
C3 C 0.3217(2) 0.1145(3) 0.3028(2) 0.0380(13) Uani 1 1 d U
C4 C 0.2767(2) 0.0748(3) 0.2501(2) 0.0339(12) Uani 1 1 d U
C5 C 0.2182(2) 0.0849(3) 0.2546(2) 0.0318(12) Uani 1 1 d U
C6 C 0.2298(2) 0.1275(3) 0.3099(2) 0.0314(12) Uani 1 1 d U
C7 C 0.2950(2) 0.1434(3) 0.3418(2) 0.0337(12) Uani 1 1 d U
C8 C 0.2843(2) 0.0462(4) 0.1963(2) 0.0398(13) Uani 1 1 d U
C9 C 0.2467(2) -0.0170(4) 0.1572(2) 0.0457(14) Uani 1 1 d U
H9 H 0.2176 -0.0461 0.1663 0.055 Uiso 1 1 calc R
C10 C 0.2517(3) -0.0374(4) 0.1050(3) 0.0602(17) Uani 1 1 d U
H10 H 0.2258 -0.0796 0.0790 0.072 Uiso 1 1 calc R
C11 C 0.2948(3) 0.0044(5) 0.0911(3) 0.0655(18) Uani 1 1 d U
H11 H 0.2979 -0.0090 0.0557 0.079 Uiso 1 1 calc R
C12 C 0.3331(3) 0.0653(4) 0.1294(3) 0.0590(16) Uani 1 1 d U
H12 H 0.3628 0.0927 0.1204 0.071 Uiso 1 1 calc R
C13 C 0.3281(3) 0.0867(4) 0.1815(2) 0.0504(15) Uani 1 1 d U
H13 H 0.3544 0.1288 0.2071 0.060 Uiso 1 1 calc R
C14 C 0.1582(2) 0.0710(3) 0.2042(2) 0.0316(12) Uani 1 1 d U
C15 C 0.1187(2) 0.0021(3) 0.2004(2) 0.0371(12) Uani 1 1 d U
H15 H 0.1293 -0.0380 0.2319 0.045 Uiso 1 1 calc R
C16 C 0.0638(2) -0.0094(3) 0.1510(2) 0.0390(13) Uani 1 1 d U
H16 H 0.0385 -0.0572 0.1491 0.047 Uiso 1 1 calc R
C17 C 0.0474(2) 0.0511(4) 0.1049(2) 0.0372(13) Uani 1 1 d U
C18 C 0.0859(2) 0.1208(3) 0.1076(2) 0.0407(13) Uani 1 1 d U
H18 H 0.0749 0.1613 0.0762 0.049 Uiso 1 1 calc R
C19 C 0.1407(2) 0.1305(3) 0.1567(2) 0.0376(13) Uani 1 1 d U
H19 H 0.1664 0.1777 0.1581 0.045 Uiso 1 1 calc R
C20 C -0.0461(2) -0.0252(4) 0.0486(2) 0.0579(17) Uani 1 1 d .
H20A H -0.0819 -0.0191 0.0121 0.087 Uiso 1 1 calc R
H20B H -0.0574 -0.0260 0.0816 0.087 Uiso 1 1 calc R
H20C H -0.0257 -0.0801 0.0480 0.087 Uiso 1 1 calc R
C21 C 0.1816(2) 0.1631(4) 0.3264(2) 0.0353(12) Uani 1 1 d U
C22 C 0.1785(2) 0.2544(4) 0.3330(2) 0.0414(14) Uani 1 1 d U
H22 H 0.2092 0.2906 0.3316 0.050 Uiso 1 1 calc R
C23 C 0.1307(3) 0.2933(4) 0.3416(2) 0.0473(14) Uani 1 1 d U
H23 H 0.1292 0.3550 0.3453 0.057 Uiso 1 1 calc R
C24 C 0.0856(3) 0.2405(4) 0.3447(2) 0.0471(14) Uani 1 1 d U
C25 C 0.0893(2) 0.1488(4) 0.3413(2) 0.0474(14) Uani 1 1 d U
H25 H 0.0602 0.1126 0.3459 0.057 Uiso 1 1 calc R
C26 C 0.1362(2) 0.1104(4) 0.3310(2) 0.0418(14) Uani 1 1 d U
H26 H 0.1374 0.0487 0.3270 0.050 Uiso 1 1 calc R
C27 C 0.0222(3) 0.3641(5) 0.3428(3) 0.096(3) Uani 1 1 d .
H27A H -0.0140 0.3769 0.3485 0.144 Uiso 1 1 calc R
H27B H 0.0160 0.3806 0.3031 0.144 Uiso 1 1 calc R
H27C H 0.0558 0.3976 0.3710 0.144 Uiso 1 1 calc R
C28 C 0.3247(2) 0.1964(4) 0.3967(2) 0.0390(13) Uani 1 1 d U
C29 C 0.3667(2) 0.2619(4) 0.4004(3) 0.0506(15) Uani 1 1 d U
H29 H 0.3749 0.2738 0.3675 0.061 Uiso 1 1 calc R
C30 C 0.3966(3) 0.3097(4) 0.4522(3) 0.0648(17) Uani 1 1 d U
H30 H 0.4251 0.3529 0.4541 0.078 Uiso 1 1 calc R
C31 C 0.3846(3) 0.2941(5) 0.5011(3) 0.0702(18) Uani 1 1 d U
H31 H 0.4059 0.3252 0.5363 0.084 Uiso 1 1 calc R
C32 C 0.3413(3) 0.2324(4) 0.4980(3) 0.0620(17) Uani 1 1 d U
H32 H 0.3320 0.2232 0.5305 0.074 Uiso 1 1 calc R
C33 C 0.3115(2) 0.1842(4) 0.4460(2) 0.0512(15) Uani 1 1 d U
H33 H 0.2820 0.1427 0.4440 0.061 Uiso 1 1 calc R
C34 C 0.3640(2) -0.0585(4) 0.3762(2) 0.0426(14) Uani 1 1 d .
C35 C 0.4538(3) -0.1241(4) 0.3965(3) 0.0611(17) Uani 1 1 d U
H35 H 0.4851 -0.1525 0.3906 0.073 Uiso 1 1 calc R
C36 C 0.4547(3) -0.1001(4) 0.4476(3) 0.0654(18) Uani 1 1 d U
H36 H 0.4862 -0.1092 0.4850 0.079 Uiso 1 1 calc R
C37 C 0.3823(3) -0.1161(5) 0.2900(3) 0.091(3) Uani 1 1 d .
H37A H 0.4150 -0.1474 0.2858 0.137 Uiso 1 1 calc R
H37B H 0.3754 -0.0601 0.2692 0.137 Uiso 1 1 calc R
H37C H 0.3459 -0.1517 0.2736 0.137 Uiso 1 1 calc R
C38 C 0.3852(3) -0.0219(5) 0.4834(3) 0.085(2) Uani 1 1 d .
H38A H 0.4190 -0.0312 0.5212 0.127 Uiso 1 1 calc R
H38B H 0.3498 -0.0515 0.4833 0.127 Uiso 1 1 calc R
H38C H 0.3772 0.0411 0.4770 0.127 Uiso 1 1 calc R
O1 O 0.2325(2) -0.0431(3) 0.42519(19) 0.0757(14) Uani 1 1 d .
O2 O 0.2298(2) -0.1833(3) 0.2700(2) 0.0878(16) Uani 1 1 d .
O3 O 0.37992(16) 0.1186(3) 0.31090(15) 0.0487(10) Uani 1 1 d D
H3 H 0.4072(19) 0.134(4) 0.3467(11) 0.073 Uiso 1 1 d D
O4 O -0.00627(16) 0.0480(2) 0.05497(15) 0.0507(10) Uani 1 1 d .
O5 O 0.03527(18) 0.2720(3) 0.3513(2) 0.0726(13) Uani 1 1 d .
N1 N 0.3983(2) -0.0996(3) 0.3530(2) 0.0541(13) Uani 1 1 d .
N2 N 0.3997(2) -0.0588(3) 0.4354(2) 0.0546(13) Uani 1 1 d .
Ru2 Ru 0.71539(2) 0.53804(3) 0.15499(2) 0.04501(15) Uani 1 1 d .
C101 C 0.7378(3) 0.6522(4) 0.1874(3) 0.0575(18) Uani 1 1 d .
C102 C 0.7436(3) 0.5645(4) 0.0957(3) 0.0554(17) Uani 1 1 d .
C103 C 0.6732(3) 0.4151(4) 0.1811(3) 0.0459(14) Uani 1 1 d U
C104 C 0.7106(2) 0.4633(4) 0.2338(2) 0.0423(13) Uani 1 1 d U
C105 C 0.7725(2) 0.4608(4) 0.2363(2) 0.0421(13) Uani 1 1 d U
C106 C 0.7702(2) 0.4132(3) 0.1857(2) 0.0379(13) Uani 1 1 d U
C107 C 0.7081(2) 0.3871(3) 0.1496(2) 0.0377(13) Uani 1 1 d U
C108 C 0.6954(2) 0.4911(4) 0.2833(2) 0.0457(14) Uani 1 1 d U
C109 C 0.6524(3) 0.4421(4) 0.2953(2) 0.0534(15) Uani 1 1 d U
H109 H 0.6315 0.3955 0.2700 0.064 Uiso 1 1 calc R
C110 C 0.6407(3) 0.4621(5) 0.3442(3) 0.0642(17) Uani 1 1 d U
H110 H 0.6113 0.4301 0.3511 0.077 Uiso 1 1 calc R
C111 C 0.6722(3) 0.5286(5) 0.3823(3) 0.0652(17) Uani 1 1 d U
H111 H 0.6647 0.5410 0.4156 0.078 Uiso 1 1 calc R
C112 C 0.7149(3) 0.5774(4) 0.3719(3) 0.0636(17) Uani 1 1 d U
H112 H 0.7362 0.6228 0.3980 0.076 Uiso 1 1 calc R
C113 C 0.7259(3) 0.5588(4) 0.3226(3) 0.0556(16) Uani 1 1 d U
H113 H 0.7546 0.5926 0.3156 0.067 Uiso 1 1 calc R
C114 C 0.6867(3) 0.3256(4) 0.0979(2) 0.0467(14) Uani 1 1 d U
C115 C 0.7091(3) 0.3302(4) 0.0541(3) 0.0557(16) Uani 1 1 d U
H115 H 0.7378 0.3736 0.0571 0.067 Uiso 1 1 calc R
C116 C 0.6896(3) 0.2723(4) 0.0072(3) 0.0657(17) Uani 1 1 d U
H116 H 0.7043 0.2775 -0.0220 0.079 Uiso 1 1 calc R
C117 C 0.6486(3) 0.2069(5) 0.0028(3) 0.0750(19) Uani 1 1 d U
H117 H 0.6359 0.1671 -0.0291 0.090 Uiso 1 1 calc R
C118 C 0.6260(3) 0.1995(4) 0.0450(3) 0.0742(19) Uani 1 1 d U
H118 H 0.5979 0.1549 0.0417 0.089 Uiso 1 1 calc R
C119 C 0.6449(3) 0.2584(4) 0.0924(3) 0.0619(17) Uani 1 1 d U
H119 H 0.6295 0.2529 0.1211 0.074 Uiso 1 1 calc R
C120 C 0.8291(2) 0.4863(4) 0.2876(2) 0.0437(13) Uani 1 1 d U
C121 C 0.8472(3) 0.4372(4) 0.3397(3) 0.0567(16) Uani 1 1 d U
H121 H 0.8227 0.3910 0.3426 0.068 Uiso 1 1 calc R
C122 C 0.9015(3) 0.4566(5) 0.3875(3) 0.0695(18) Uani 1 1 d U
H122 H 0.9133 0.4231 0.4222 0.083 Uiso 1 1 calc R
C123 C 0.9387(3) 0.5254(5) 0.3845(3) 0.0658(17) Uani 1 1 d U
C124 C 0.9211(3) 0.5745(4) 0.3341(3) 0.0657(17) Uani 1 1 d U
H124 H 0.9454 0.6213 0.3317 0.079 Uiso 1 1 calc R
C125 C 0.8665(3) 0.5549(4) 0.2859(3) 0.0561(16) Uani 1 1 d U
H125 H 0.8549 0.5892 0.2515 0.067 Uiso 1 1 calc R
C126 C 1.0310(3) 0.6066(6) 0.4338(3) 0.131(4) Uani 1 1 d .
H12A H 1.0667 0.6063 0.4708 0.197 Uiso 1 1 calc R
H12B H 1.0104 0.6630 0.4291 0.197 Uiso 1 1 calc R
H12C H 1.0426 0.5979 0.4014 0.197 Uiso 1 1 calc R
C127 C 0.8251(2) 0.3780(4) 0.1793(2) 0.0410(13) Uani 1 1 d U
C128 C 0.8693(3) 0.4305(4) 0.1733(3) 0.0539(15) Uani 1 1 d U
H128 H 0.8641 0.4921 0.1690 0.065 Uiso 1 1 calc R
C129 C 0.9210(3) 0.3915(4) 0.1738(3) 0.0595(16) Uani 1 1 d U
H129 H 0.9505 0.4271 0.1693 0.071 Uiso 1 1 calc R
C130 C 0.9298(3) 0.3004(4) 0.1807(3) 0.0501(15) Uani 1 1 d U
C131 C 0.8865(3) 0.2480(4) 0.1863(2) 0.0506(15) Uani 1 1 d U
H131 H 0.8920 0.1864 0.1907 0.061 Uiso 1 1 calc R
C132 C 0.8344(3) 0.2870(4) 0.1855(2) 0.0505(15) Uani 1 1 d U
H132 H 0.8047 0.2509 0.1892 0.061 Uiso 1 1 calc R
C133 C 0.9951(3) 0.1760(4) 0.1902(3) 0.070(2) Uani 1 1 d .
H13A H 1.0343 0.1632 0.1907 0.106 Uiso 1 1 calc R
H13B H 0.9642 0.1443 0.1579 0.106 Uiso 1 1 calc R
H13C H 0.9946 0.1573 0.2272 0.106 Uiso 1 1 calc R
C134 C 0.6270(3) 0.5827(4) 0.1017(3) 0.0547(17) Uani 1 1 d .
C135 C 0.5372(3) 0.6090(5) 0.0233(3) 0.072(2) Uani 1 1 d U
H135 H 0.5068 0.6090 -0.0153 0.087 Uiso 1 1 calc R
C136 C 0.5353(3) 0.6480(5) 0.0710(3) 0.074(2) Uani 1 1 d U
H136 H 0.5030 0.6807 0.0719 0.089 Uiso 1 1 calc R
C137 C 0.6018(3) 0.6622(5) 0.1786(3) 0.080(2) Uani 1 1 d .
H13D H 0.5672 0.6950 0.1776 0.120 Uiso 1 1 calc R
H13E H 0.6370 0.7003 0.1930 0.120 Uiso 1 1 calc R
H13F H 0.6090 0.6116 0.2047 0.120 Uiso 1 1 calc R
C138 C 0.6117(3) 0.5160(4) 0.0028(3) 0.074(2) Uani 1 1 d .
H13G H 0.5796 0.5169 -0.0367 0.111 Uiso 1 1 calc R
H13H H 0.6196 0.4554 0.0168 0.111 Uiso 1 1 calc R
H13I H 0.6479 0.5414 0.0021 0.111 Uiso 1 1 calc R
O101 O 0.7529(2) 0.7207(3) 0.2094(2) 0.0863(16) Uani 1 1 d .
O102 O 0.7649(2) 0.5754(3) 0.0628(2) 0.0771(14) Uani 1 1 d .
O103 O 0.61394(18) 0.3956(3) 0.15968(18) 0.0593(11) Uani 1 1 d D
H103 H 0.590(2) 0.430(3) 0.170(2) 0.071 Uiso 1 1 d D
O104 O 0.9914(2) 0.5367(4) 0.4340(2) 0.1059(18) Uani 1 1 d .
O105 O 0.98373(18) 0.2689(3) 0.1826(2) 0.0701(13) Uani 1 1 d .
N101 N 0.5899(2) 0.6310(3) 0.1184(2) 0.0587(14) Uani 1 1 d .
N102 N 0.5934(2) 0.5686(3) 0.0428(2) 0.0573(14) Uani 1 1 d .
S201 S 0.47423(8) 0.39744(14) 0.15481(9) 0.0803(6) Uani 1 1 d U
C201 C 0.4852(6) 0.3220(9) 0.2115(6) 0.148(4) Uani 1 1 d U
F201 F 0.4846(4) 0.3716(6) 0.2574(3) 0.220(3) Uani 1 1 d U
F202 F 0.5404(3) 0.2820(4) 0.2306(3) 0.165(2) Uani 1 1 d U
F203 F 0.4447(3) 0.2588(4) 0.1985(3) 0.197(3) Uani 1 1 d U
O201 O 0.52292(19) 0.4607(3) 0.1787(2) 0.0749(13) Uani 1 1 d U
O202 O 0.4145(2) 0.4310(4) 0.1396(2) 0.1106(19) Uani 1 1 d U
O203 O 0.4808(2) 0.3346(4) 0.1113(2) 0.1147(19) Uani 1 1 d U
S301 S 0.51936(8) 0.21039(12) 0.40270(8) 0.0625(5) Uani 1 1 d .
C301 C 0.5573(4) 0.1585(6) 0.3610(4) 0.086(2) Uani 1 1 d .
F301 F 0.5197(2) 0.1311(3) 0.3087(2) 0.1165(16) Uani 1 1 d U
F302 F 0.5915(2) 0.0916(3) 0.3901(2) 0.1327(19) Uani 1 1 d U
F303 F 0.5952(2) 0.2168(4) 0.3521(2) 0.1364(19) Uani 1 1 d U
O301 O 0.48179(17) 0.1380(3) 0.40700(17) 0.0640(12) Uani 1 1 d .
O302 O 0.5680(2) 0.2338(3) 0.4585(2) 0.0951(16) Uani 1 1 d .
O303 O 0.4860(2) 0.2820(3) 0.3650(2) 0.0872(15) Uani 1 1 d .
C401 C 0.2512(3) 0.2266(4) 0.0219(3) 0.0621(17) Uani 1 1 d U
C402 C 0.2277(3) 0.1911(5) -0.0342(3) 0.078(2) Uani 1 1 d U
H402 H 0.1879 0.1694 -0.0506 0.094 Uiso 1 1 calc R
C403 C 0.2625(4) 0.1871(5) -0.0671(3) 0.091(2) Uani 1 1 d U
H403 H 0.2458 0.1626 -0.1052 0.109 Uiso 1 1 calc R
C404 C 0.3208(3) 0.2187(5) -0.0439(3) 0.080(2) Uani 1 1 d U
H404 H 0.3441 0.2150 -0.0659 0.096 Uiso 1 1 calc R
C405 C 0.3446(3) 0.2554(4) 0.0111(3) 0.077(2) Uani 1 1 d U
H405 H 0.3840 0.2782 0.0267 0.092 Uiso 1 1 calc R
C406 C 0.3106(3) 0.2592(4) 0.0447(3) 0.0718(19) Uani 1 1 d U
H406 H 0.3277 0.2838 0.0827 0.086 Uiso 1 1 calc R
C407 C 0.2136(3) 0.2292(5) 0.0578(3) 0.085(2) Uani 1 1 d U
H40A H 0.2369 0.2562 0.0958 0.128 Uiso 1 1 calc R
H40B H 0.2025 0.1694 0.0634 0.128 Uiso 1 1 calc R
H40C H 0.1774 0.2638 0.0368 0.128 Uiso 1 1 calc R

loop_
_atom_site_aniso_label
_atom_site_aniso_U_11
_atom_site_aniso_U_22
_atom_site_aniso_U_33
_atom_site_aniso_U_23
_atom_site_aniso_U_13
_atom_site_aniso_U_12
Ru1 0.0324(2) 0.0401(3) 0.0319(3) 0.0012(2) 0.0091(2) 0.0016(2)
C1 0.044(4) 0.047(4) 0.054(4) 0.007(3) 0.012(3) -0.001(3)
C2 0.048(4) 0.052(4) 0.045(4) 0.007(3) 0.009(3) 0.003(3)
C3 0.034(3) 0.042(3) 0.037(3) 0.000(2) 0.014(3) -0.003(3)
C4 0.032(3) 0.038(3) 0.033(3) 0.002(2) 0.013(2) 0.002(2)
C5 0.033(3) 0.031(3) 0.027(3) 0.004(2) 0.008(2) 0.001(2)
C6 0.027(3) 0.035(3) 0.031(3) 0.002(2) 0.011(2) 0.001(2)
C7 0.032(3) 0.038(3) 0.033(3) 0.000(2) 0.016(2) 0.001(2)
C8 0.038(3) 0.048(3) 0.032(3) 0.005(2) 0.013(2) 0.014(3)
C9 0.050(3) 0.052(4) 0.037(3) -0.002(3) 0.019(3) 0.008(3)
C10 0.067(4) 0.062(4) 0.047(4) -0.008(3) 0.018(3) 0.017(3)
C11 0.085(5) 0.076(4) 0.047(4) 0.007(3) 0.038(3) 0.029(4)
C12 0.062(4) 0.074(4) 0.057(4) 0.013(3) 0.040(3) 0.015(3)
C13 0.049(3) 0.062(4) 0.045(3) 0.006(3) 0.024(3) 0.005(3)
C14 0.031(3) 0.037(3) 0.026(3) 0.001(2) 0.010(2) 0.004(2)
C15 0.038(3) 0.038(3) 0.033(3) 0.008(3) 0.012(2) -0.003(3)
C16 0.034(3) 0.038(3) 0.041(3) 0.000(3) 0.011(2) -0.003(2)
C17 0.027(3) 0.047(3) 0.030(3) -0.003(3) 0.005(2) 0.002(3)
C18 0.040(3) 0.042(3) 0.036(3) 0.007(3) 0.011(3) 0.000(3)
C19 0.032(3) 0.040(3) 0.042(3) -0.004(3) 0.016(3) -0.007(2)
C20 0.038(3) 0.074(5) 0.051(4) 0.003(3) 0.007(3) -0.004(3)
C21 0.031(3) 0.041(3) 0.032(3) -0.003(2) 0.011(2) -0.003(2)
C22 0.033(3) 0.047(3) 0.043(3) -0.001(3) 0.016(3) -0.005(3)
C23 0.047(3) 0.041(3) 0.051(3) -0.003(3) 0.017(3) 0.004(3)
C24 0.044(3) 0.053(4) 0.048(3) -0.005(3) 0.022(3) 0.005(3)
C25 0.035(3) 0.055(4) 0.056(3) -0.001(3) 0.023(3) 0.000(3)
C26 0.039(3) 0.042(3) 0.041(3) -0.002(3) 0.013(3) -0.003(3)
C27 0.062(5) 0.094(7) 0.135(7) -0.011(5) 0.044(5) 0.029(4)
C28 0.032(3) 0.049(3) 0.033(3) -0.006(2) 0.011(2) -0.004(2)
C29 0.042(3) 0.061(4) 0.048(3) -0.012(3) 0.018(3) -0.010(3)
C30 0.052(4) 0.075(4) 0.069(4) -0.027(3) 0.026(3) -0.024(3)
C31 0.056(4) 0.084(4) 0.060(4) -0.031(4) 0.013(3) -0.016(3)
C32 0.059(4) 0.079(4) 0.044(4) -0.015(3) 0.018(3) -0.008(3)
C33 0.045(3) 0.063(4) 0.043(3) -0.007(3) 0.016(3) -0.012(3)
C34 0.044(4) 0.043(4) 0.039(4) 0.000(3) 0.016(3) 0.005(3)
C35 0.046(4) 0.076(4) 0.054(4) 0.004(4) 0.014(4) 0.019(3)
C36 0.045(4) 0.077(5) 0.057(4) 0.008(4) 0.003(3) 0.019(3)
C37 0.089(6) 0.138(7) 0.042(4) -0.001(4) 0.022(4) 0.054(5)
C38 0.080(5) 0.114(6) 0.042(4) -0.015(4) 0.007(4) 0.034(4)
O1 0.077(3) 0.097(4) 0.064(3) 0.020(3) 0.041(3) -0.003(3)
O2 0.101(4) 0.050(3) 0.086(4) -0.020(3) 0.013(3) -0.012(3)
O3 0.030(2) 0.072(3) 0.042(3) -0.010(2) 0.0136(19) -0.009(2)
O4 0.041(2) 0.054(3) 0.042(2) 0.0008(19) 0.002(2) -0.009(2)
O5 0.057(3) 0.070(3) 0.108(4) -0.012(3) 0.052(3) 0.011(2)
N1 0.048(3) 0.062(4) 0.045(3) 0.008(3) 0.013(3) 0.017(3)
N2 0.051(3) 0.066(4) 0.038(3) -0.001(3) 0.010(3) 0.014(3)
Ru2 0.0420(3) 0.0454(3) 0.0547(3) 0.0067(2) 0.0271(3) 0.0059(2)
C101 0.061(4) 0.052(4) 0.068(5) 0.003(4) 0.035(4) 0.008(4)
C102 0.048(4) 0.058(4) 0.068(5) 0.012(3) 0.032(4) 0.012(3)
C103 0.037(3) 0.053(3) 0.054(4) 0.005(3) 0.025(3) -0.001(3)
C104 0.039(3) 0.045(3) 0.050(3) 0.001(3) 0.027(3) 0.001(3)
C105 0.041(3) 0.044(3) 0.048(3) 0.005(3) 0.025(3) -0.001(3)
C106 0.038(3) 0.038(3) 0.043(3) 0.005(2) 0.022(3) -0.003(2)
C107 0.039(3) 0.041(3) 0.042(3) 0.002(2) 0.026(3) 0.003(2)
C108 0.044(3) 0.052(3) 0.046(3) 0.002(3) 0.023(3) 0.007(3)
C109 0.046(3) 0.070(4) 0.048(4) 0.002(3) 0.025(3) 0.000(3)
C110 0.056(4) 0.086(4) 0.061(4) 0.011(3) 0.035(3) 0.005(3)
C111 0.073(4) 0.080(5) 0.061(4) -0.002(3) 0.045(3) 0.009(4)
C112 0.075(4) 0.058(4) 0.062(4) -0.012(3) 0.032(3) 0.006(3)
C113 0.056(4) 0.053(4) 0.063(4) -0.004(3) 0.030(3) 0.003(3)
C114 0.048(3) 0.047(3) 0.051(3) 0.007(3) 0.027(3) 0.000(3)
C115 0.060(4) 0.058(4) 0.059(4) -0.002(3) 0.034(3) -0.005(3)
C116 0.077(4) 0.075(4) 0.056(4) -0.004(3) 0.039(3) -0.005(4)
C117 0.089(5) 0.081(5) 0.057(4) -0.022(3) 0.033(4) -0.012(4)
C118 0.086(4) 0.075(4) 0.070(4) -0.017(4) 0.041(4) -0.027(4)
C119 0.072(4) 0.065(4) 0.061(4) -0.008(3) 0.040(3) -0.009(3)
C120 0.043(3) 0.044(3) 0.052(3) 0.001(3) 0.028(3) 0.000(3)
C121 0.053(4) 0.064(4) 0.058(4) 0.005(3) 0.028(3) -0.011(3)
C122 0.062(4) 0.090(5) 0.055(4) 0.009(3) 0.024(3) -0.009(4)
C123 0.049(4) 0.086(5) 0.058(4) -0.009(4) 0.018(3) -0.006(3)
C124 0.055(4) 0.073(4) 0.069(4) -0.006(3) 0.026(3) -0.015(3)
C125 0.053(4) 0.061(4) 0.061(4) 0.006(3) 0.030(3) -0.005(3)
C126 0.081(6) 0.196(10) 0.100(7) -0.024(6) 0.021(5) -0.070(7)
C127 0.038(3) 0.040(3) 0.053(3) 0.006(3) 0.027(3) 0.004(3)
C128 0.047(3) 0.045(3) 0.083(4) 0.009(3) 0.040(3) 0.001(3)
C129 0.048(3) 0.053(4) 0.094(4) 0.009(3) 0.047(3) 0.001(3)
C130 0.045(3) 0.052(4) 0.064(4) 0.002(3) 0.033(3) 0.010(3)
C131 0.050(3) 0.044(3) 0.067(4) 0.005(3) 0.033(3) 0.006(3)
C132 0.046(3) 0.045(3) 0.070(4) 0.006(3) 0.034(3) -0.001(3)
C133 0.052(4) 0.076(5) 0.085(5) -0.005(4) 0.031(4) 0.018(4)
C134 0.054(4) 0.053(4) 0.066(5) 0.014(3) 0.033(4) 0.012(3)
C135 0.047(4) 0.086(5) 0.075(5) 0.014(4) 0.017(4) 0.012(4)
C136 0.049(4) 0.093(5) 0.081(5) 0.017(4) 0.027(4) 0.025(4)
C137 0.077(5) 0.096(6) 0.077(5) 0.003(4) 0.041(4) 0.032(4)
C138 0.066(5) 0.087(5) 0.062(5) 0.001(4) 0.020(4) 0.012(4)
O101 0.103(4) 0.053(3) 0.099(4) -0.013(3) 0.039(3) -0.004(3)
O102 0.082(4) 0.094(4) 0.077(3) 0.022(3) 0.055(3) 0.011(3)
O103 0.038(3) 0.079(3) 0.069(3) -0.010(2) 0.030(2) -0.005(2)
O104 0.078(4) 0.159(5) 0.065(3) -0.009(3) 0.014(3) -0.043(4)
O105 0.055(3) 0.060(3) 0.112(4) 0.005(3) 0.051(3) 0.015(2)
N101 0.052(3) 0.068(4) 0.061(4) 0.014(3) 0.029(3) 0.019(3)
N102 0.050(3) 0.066(4) 0.061(4) 0.011(3) 0.028(3) 0.012(3)
S201 0.0525(12) 0.0850(15) 0.0978(16) 0.0063(12) 0.0259(11) 0.0059(11)
C201 0.116(7) 0.137(8) 0.165(8) 0.021(7) 0.032(6) -0.027(6)
F201 0.250(7) 0.296(8) 0.148(5) -0.021(5) 0.118(5) -0.027(6)
F202 0.135(4) 0.126(4) 0.166(5) 0.060(4) -0.003(4) -0.010(4)
F203 0.164(5) 0.187(5) 0.203(6) 0.064(4) 0.039(4) -0.084(4)
O201 0.057(3) 0.066(3) 0.101(3) -0.011(3) 0.033(3) -0.007(2)
O202 0.051(3) 0.123(4) 0.152(5) -0.024(3) 0.036(3) 0.024(3)
O203 0.096(4) 0.142(5) 0.111(4) -0.063(3) 0.048(3) -0.003(3)
S301 0.0456(10) 0.0565(12) 0.0736(13) -0.0096(9) 0.0132(10) 0.0023(9)
C301 0.068(6) 0.088(7) 0.094(7) 0.011(5) 0.026(5) 0.015(5)
F301 0.136(4) 0.124(4) 0.092(3) -0.023(3) 0.051(3) 0.002(3)
F302 0.147(4) 0.137(4) 0.133(4) 0.029(3) 0.077(3) 0.083(4)
F303 0.101(4) 0.169(5) 0.164(5) 0.020(4) 0.079(3) 0.000(3)
O301 0.046(3) 0.069(3) 0.060(3) 0.005(2) 0.005(2) -0.010(2)
O302 0.073(3) 0.098(4) 0.082(4) -0.027(3) 0.000(3) -0.012(3)
O303 0.092(4) 0.059(3) 0.112(4) 0.022(3) 0.043(3) 0.027(3)
C401 0.064(4) 0.056(4) 0.060(4) 0.005(3) 0.020(4) 0.005(3)
C402 0.073(5) 0.082(4) 0.070(5) -0.007(4) 0.020(4) -0.018(4)
C403 0.092(5) 0.094(5) 0.076(5) -0.013(4) 0.025(4) -0.020(4)
C404 0.079(5) 0.072(4) 0.089(5) -0.007(4) 0.036(4) 0.003(4)
C405 0.064(4) 0.060(4) 0.095(5) 0.006(4) 0.023(4) 0.004(3)
C406 0.072(4) 0.057(4) 0.070(4) 0.002(3) 0.012(4) 0.008(4)
C407 0.076(5) 0.089(6) 0.092(6) 0.013(4) 0.036(5) 0.006(4)

loop_
_atom_type_symbol
_atom_type_description
_atom_type_scat_dispersion_real
_atom_type_scat_dispersion_imag
_atom_type_scat_source
C C 0.0033 0.0016 'International Tables Vol C Tables 4.2.6.8 and 6.1.1.4'
H H 0.0000 0.0000 'International Tables Vol C Tables 4.2.6.8 and 6.1.1.4'
N N 0.0061 0.0033 'International Tables Vol C Tables 4.2.6.8 and 6.1.1.4'
O O 0.0106 0.0060 'International Tables Vol C Tables 4.2.6.8 and 6.1.1.4'
F F 0.0171 0.0103 'International Tables Vol C Tables 4.2.6.8 and 6.1.1.4'
S S 0.1246 0.1234 'International Tables Vol C Tables 4.2.6.8 and 6.1.1.4'
Ru Ru -1.2594 0.8363 'International Tables Vol C Tables 4.2.6.8 and 6.1.1.4'

loop_
_geom_angle_atom_site_label_1
_geom_angle_atom_site_label_2
_geom_angle_atom_site_label_3
_geom_angle
C2 Ru1 C1 90.9(3)
C2 Ru1 C34 90.6(2)
C1 Ru1 C34 93.7(2)
C2 Ru1 C6 129.2(2)
C1 Ru1 C6 93.4(2)
C34 Ru1 C6 139.44(19)
C2 Ru1 C5 99.0(2)
C1 Ru1 C5 118.9(2)
C34 Ru1 C5 145.7(2)
C6 Ru1 C5 37.20(16)
C2 Ru1 C7 161.2(2)
C1 Ru1 C7 102.3(2)
C34 Ru1 C7 101.67(19)
C6 Ru1 C7 37.90(16)
C5 Ru1 C7 62.96(17)
C2 Ru1 C4 100.5(2)
C1 Ru1 C4 155.2(2)
C34 Ru1 C4 108.0(2)
C6 Ru1 C4 62.39(17)
C5 Ru1 C4 37.88(16)
C7 Ru1 C4 62.35(17)
C2 Ru1 C3 131.8(2)
C1 Ru1 C3 137.3(2)
C34 Ru1 C3 87.98(19)
C6 Ru1 C3 60.88(18)
C5 Ru1 C3 61.12(18)
C7 Ru1 C3 36.38(16)
C4 Ru1 C3 36.15(16)
O1 C1 Ru1 174.6(5)
O2 C2 Ru1 179.0(6)
O3 C3 C7 128.8(5)
O3 C3 C4 120.6(5)
C7 C3 C4 110.6(5)
O3 C3 Ru1 125.7(4)
C7 C3 Ru1 69.3(3)
C4 C3 Ru1 70.7(3)
C3 C4 C5 106.2(4)
C3 C4 C8 127.2(5)
C5 C4 C8 125.6(4)
C3 C4 Ru1 73.2(3)
C5 C4 Ru1 69.1(3)
C8 C4 Ru1 131.4(4)
C6 C5 C4 107.9(4)
C6 C5 C14 127.1(4)
C4 C5 C14 123.7(4)
C6 C5 Ru1 71.0(3)
C4 C5 Ru1 73.0(3)
C14 C5 Ru1 131.9(3)
C5 C6 C7 109.1(4)
C5 C6 C21 124.0(4)
C7 C6 C21 126.1(4)
C5 C6 Ru1 71.8(3)
C7 C6 Ru1 72.1(3)
C21 C6 Ru1 130.1(3)
C3 C7 C6 106.0(4)
C3 C7 C28 126.7(5)
C6 C7 C28 126.0(4)
C3 C7 Ru1 74.3(3)
C6 C7 Ru1 70.0(3)
C28 C7 Ru1 130.4(4)
C9 C8 C13 117.5(5)
C9 C8 C4 122.2(5)
C13 C8 C4 120.1(5)
C10 C9 C8 121.1(6)
C10 C9 H9 119.4
C8 C9 H9 119.4
C11 C10 C9 120.2(6)
C11 C10 H10 119.9
C9 C10 H10 119.9
C12 C11 C10 119.8(6)
C12 C11 H11 120.1
C10 C11 H11 120.1
C11 C12 C13 120.5(6)
C11 C12 H12 119.8
C13 C12 H12 119.8
C12 C13 C8 120.9(6)
C12 C13 H13 119.5
C8 C13 H13 119.5
C15 C14 C19 117.4(4)
C15 C14 C5 124.7(4)
C19 C14 C5 117.8(4)
C14 C15 C16 122.2(5)
C14 C15 H15 118.9
C16 C15 H15 118.9
C17 C16 C15 119.1(5)
C17 C16 H16 120.5
C15 C16 H16 120.5
O4 C17 C16 124.2(5)
O4 C17 C18 115.7(5)
C16 C17 C18 120.1(5)
C17 C18 C19 120.1(5)
C17 C18 H18 120.0
C19 C18 H18 120.0
C18 C19 C14 121.1(5)
C18 C19 H19 119.4
C14 C19 H19 119.4
O4 C20 H20A 109.5
O4 C20 H20B 109.5
H20A C20 H20B 109.5
O4 C20 H20C 109.5
H20A C20 H20C 109.5
H20B C20 H20C 109.5
C22 C21 C26 117.9(5)
C22 C21 C6 118.2(5)
C26 C21 C6 123.6(5)
C21 C22 C23 121.4(5)
C21 C22 H22 119.3
C23 C22 H22 119.3
C24 C23 C22 119.9(5)
C24 C23 H23 120.1
C22 C23 H23 120.1
C23 C24 O5 124.8(6)
C23 C24 C25 119.7(5)
O5 C24 C25 115.5(5)
C24 C25 C26 120.1(5)
C24 C25 H25 119.9
C26 C25 H25 119.9
C25 C26 C21 120.9(5)
C25 C26 H26 119.6
C21 C26 H26 119.6
O5 C27 H27A 109.5
O5 C27 H27B 109.5
H27A C27 H27B 109.5
O5 C27 H27C 109.5
H27A C27 H27C 109.5
H27B C27 H27C 109.5
C29 C28 C33 117.5(5)
C29 C28 C7 120.3(5)
C33 C28 C7 122.2(5)
C30 C29 C28 120.9(6)
C30 C29 H29 119.5
C28 C29 H29 119.5
C31 C30 C29 120.4(6)
C31 C30 H30 119.8
C29 C30 H30 119.8
C30 C31 C32 120.1(6)
C30 C31 H31 120.0
C32 C31 H31 120.0
C31 C32 C33 119.3(6)
C31 C32 H32 120.3
C33 C32 H32 120.3
C32 C33 C28 121.6(6)
C32 C33 H33 119.2
C28 C33 H33 119.2
N1 C34 N2 103.4(5)
N1 C34 Ru1 126.8(4)
N2 C34 Ru1 129.8(4)
C36 C35 N1 107.5(6)
C36 C35 H35 126.3
N1 C35 H35 126.3
C35 C36 N2 106.6(6)
C35 C36 H36 126.7
N2 C36 H36 126.7
N1 C37 H37A 109.5
N1 C37 H37B 109.5
H37A C37 H37B 109.5
N1 C37 H37C 109.5
H37A C37 H37C 109.5
H37B C37 H37C 109.5
N2 C38 H38A 109.5
N2 C38 H38B 109.5
H38A C38 H38B 109.5
N2 C38 H38C 109.5
H38A C38 H38C 109.5
H38B C38 H38C 109.5
C3 O3 H3 117(4)
C17 O4 C20 117.9(4)
C24 O5 C27 118.1(5)
C34 N1 C35 111.4(5)
C34 N1 C37 126.7(5)
C35 N1 C37 121.9(5)
C34 N2 C36 111.1(5)
C34 N2 C38 127.4(5)
C36 N2 C38 121.4(5)
C101 Ru2 C102 90.4(3)
C101 Ru2 C134 90.9(3)
C102 Ru2 C134 92.8(2)
C101 Ru2 C105 97.3(2)
C102 Ru2 C105 121.2(2)
C134 Ru2 C105 144.8(2)
C101 Ru2 C106 126.5(2)
C102 Ru2 C106 94.8(2)
C134 Ru2 C106 141.7(2)
C105 Ru2 C106 37.15(18)
C101 Ru2 C107 159.8(2)
C102 Ru2 C107 101.9(2)
C134 Ru2 C107 104.3(2)
C105 Ru2 C107 62.61(19)
C106 Ru2 C107 37.45(17)
C101 Ru2 C104 101.0(2)
C102 Ru2 C104 157.0(2)
C134 Ru2 C104 106.9(2)
C105 Ru2 C104 37.95(17)
C106 Ru2 C104 62.31(18)
C107 Ru2 C104 62.14(18)
C101 Ru2 C103 133.4(2)
C102 Ru2 C103 136.1(2)
C134 Ru2 C103 88.7(2)
C105 Ru2 C103 61.10(19)
C106 Ru2 C103 60.63(18)
C107 Ru2 C103 36.28(17)
C104 Ru2 C103 36.16(18)
O101 C101 Ru2 177.3(6)
O102 C102 Ru2 173.7(5)
O103 C103 C107 119.9(5)
O103 C103 C104 129.6(5)
C107 C103 C104 110.5(5)
O103 C103 Ru2 125.8(4)
C107 C103 Ru2 69.7(3)
C104 C103 Ru2 70.7(3)
C103 C104 C105 105.8(5)
C103 C104 C108 127.8(5)
C105 C104 C108 124.8(5)
C103 C104 Ru2 73.2(3)
C105 C104 Ru2 68.8(3)
C108 C104 Ru2 133.3(4)
C106 C105 C104 108.0(5)
C106 C105 C120 124.6(5)
C104 C105 C120 126.4(5)
C106 C105 Ru2 71.5(3)
C104 C105 Ru2 73.3(3)
C120 C105 Ru2 130.1(4)
C105 C106 C107 109.2(5)
C105 C106 C127 124.0(5)
C107 C106 C127 125.4(5)
C105 C106 Ru2 71.3(3)
C107 C106 Ru2 72.6(3)
C127 C106 Ru2 133.3(4)
C103 C107 C106 106.3(5)
C103 C107 C114 125.4(5)
C106 C107 C114 126.9(5)
C103 C107 Ru2 74.0(3)
C106 C107 Ru2 70.0(3)
C114 C107 Ru2 131.4(4)
C113 C108 C109 117.5(5)
C113 C108 C104 122.9(5)
C109 C108 C104 119.4(5)
C110 C109 C108 120.7(6)
C110 C109 H109 119.7
C108 C109 H109 119.7
C111 C110 C109 120.2(6)
C111 C110 H110 119.9
C109 C110 H110 119.9
C110 C111 C112 120.4(6)
C110 C111 H111 119.8
C112 C111 H111 119.8
C111 C112 C113 119.7(6)
C111 C112 H112 120.1
C113 C112 H112 120.1
C112 C113 C108 121.5(6)
C112 C113 H113 119.2
C108 C113 H113 119.2
C119 C114 C115 117.3(6)
C119 C114 C107 120.8(5)
C115 C114 C107 121.8(5)
C116 C115 C114 121.2(6)
C116 C115 H115 119.4
C114 C115 H115 119.4
C117 C116 C115 120.3(6)
C117 C116 H116 119.8
C115 C116 H116 119.8
C116 C117 C118 120.3(6)
C116 C117 H117 119.9
C118 C117 H117 119.9
C117 C118 C119 119.9(6)
C117 C118 H118 120.1
C119 C118 H118 120.1
C118 C119 C114 120.9(6)
C118 C119 H119 119.5
C114 C119 H119 119.5
C125 C120 C121 117.7(5)
C125 C120 C105 123.5(5)
C121 C120 C105 118.8(5)
C122 C121 C120 120.1(6)
C122 C121 H121 120.0
C120 C121 H121 120.0
C121 C122 C123 121.1(6)
C121 C122 H122 119.5
C123 C122 H122 119.5
C124 C123 O104 125.2(7)
C124 C123 C122 119.3(6)
O104 C123 C122 115.5(6)
C123 C124 C125 119.7(6)
C123 C124 H124 120.2
C125 C124 H124 120.2
C120 C125 C124 122.1(6)
C120 C125 H125 119.0
C124 C125 H125 119.0
O104 C126 H12A 109.5
O104 C126 H12B 109.5
H12A C126 H12B 109.5
O104 C126 H12C 109.5
H12A C126 H12C 109.5
H12B C126 H12C 109.5
C132 C127 C128 118.4(5)
C132 C127 C106 116.5(5)
C128 C127 C106 124.8(5)
C129 C128 C127 119.9(6)
C129 C128 H128 120.0
C127 C128 H128 120.0
C128 C129 C130 120.8(5)
C128 C129 H129 119.6
C130 C129 H129 119.6
C131 C130 O105 124.1(6)
C131 C130 C129 119.8(5)
O105 C130 C129 116.1(5)
C130 C131 C132 119.5(6)
C130 C131 H131 120.3
C132 C131 H131 120.3
C127 C132 C131 121.6(5)
C127 C132 H132 119.2
C131 C132 H132 119.2
O105 C133 H13A 109.5
O105 C133 H13B 109.5
H13A C133 H13B 109.5
O105 C133 H13C 109.5
H13A C133 H13C 109.5
H13B C133 H13C 109.5
N101 C134 N102 103.6(5)
N101 C134 Ru2 127.8(5)
N102 C134 Ru2 128.5(5)
C136 C135 N102 106.0(6)
C136 C135 H135 127.0
N102 C135 H135 127.0
C135 C136 N101 107.4(6)
C135 C136 H136 126.3
N101 C136 H136 126.3
N101 C137 H13D 109.5
N101 C137 H13E 109.5
H13D C137 H13E 109.5
N101 C137 H13F 109.5
H13D C137 H13F 109.5
H13E C137 H13F 109.5
N102 C138 H13G 109.5
N102 C138 H13H 109.5
H13G C138 H13H 109.5
N102 C138 H13I 109.5
H13G C138 H13I 109.5
H13H C138 H13I 109.5
C103 O103 H103 119(4)
C123 O104 C126 118.0(6)
C130 O105 C133 118.2(5)
C134 N101 C136 111.2(6)
C134 N101 C137 127.4(5)
C136 N101 C137 121.3(5)
C134 N102 C135 111.7(6)
C134 N102 C138 126.3(5)
C135 N102 C138 122.0(6)
O202 S201 O201 116.3(3)
O202 S201 O203 115.8(3)
O201 S201 O203 113.5(3)
O202 S201 C201 103.9(5)
O201 S201 C201 106.0(5)
O203 S201 C201 98.4(5)
F203 C201 F202 107.2(10)
F203 C201 F201 109.6(11)
F202 C201 F201 107.5(10)
F203 C201 S201 115.3(9)
F202 C201 S201 111.5(9)
F201 C201 S201 105.5(9)
O303 S301 O302 117.2(3)
O303 S301 O301 114.1(3)
O302 S301 O301 113.7(3)
O303 S301 C301 103.4(3)
O302 S301 C301 104.1(4)
O301 S301 C301 101.7(3)
F301 C301 F302 109.0(7)
F301 C301 F303 106.6(7)
F302 C301 F303 105.7(7)
F301 C301 S301 113.0(6)
F302 C301 S301 111.5(6)
F303 C301 S301 110.7(6)
C402 C401 C406 117.9(7)
C402 C401 C407 120.4(7)
C406 C401 C407 121.7(7)
C401 C402 C403 120.7(7)
C401 C402 H402 119.6
C403 C402 H402 119.6
C404 C403 C402 120.6(7)
C404 C403 H403 119.7
C402 C403 H403 119.7
C405 C404 C403 119.5(8)
C405 C404 H404 120.2
C403 C404 H404 120.2
C404 C405 C406 120.5(7)
C404 C405 H405 119.8
C406 C405 H405 119.8
C405 C406 C401 120.7(7)
C405 C406 H406 119.7
C401 C406 H406 119.7
C401 C407 H40A 109.5
C401 C407 H40B 109.5
H40A C407 H40B 109.5
C401 C407 H40C 109.5
H40A C407 H40C 109.5
H40B C407 H40C 109.5

loop_
_geom_bond_atom_site_label_1
_geom_bond_atom_site_label_2
_geom_bond_distance
Ru1 C2 1.881(7)
Ru1 C1 1.882(7)
Ru1 C34 2.101(5)
Ru1 C6 2.227(5)
Ru1 C5 2.238(5)
Ru1 C7 2.256(5)
Ru1 C4 2.290(5)
Ru1 C3 2.323(5)
C1 O1 1.146(6)
C2 O2 1.143(6)
C3 O3 1.335(6)
C3 C7 1.431(6)
C3 C4 1.432(6)
C4 C5 1.470(6)
C4 C8 1.477(7)
C5 C6 1.424(6)
C5 C14 1.478(6)
C6 C7 1.456(6)
C6 C21 1.482(6)
C7 C28 1.473(7)
C8 C9 1.385(7)
C8 C13 1.393(7)
C9 C10 1.376(7)
C9 H9 0.9300
C10 C11 1.375(8)
C10 H10 0.9300
C11 C12 1.359(8)
C11 H11 0.9300
C12 C13 1.377(7)
C12 H12 0.9300
C13 H13 0.9300
C14 C15 1.379(6)
C14 C19 1.390(6)
C15 C16 1.387(6)
C15 H15 0.9300
C16 C17 1.375(7)
C16 H16 0.9300
C17 O4 1.368(5)
C17 C18 1.379(7)
C18 C19 1.381(6)
C18 H18 0.9300
C19 H19 0.9300
C20 O4 1.421(6)
C20 H20A 0.9600
C20 H20B 0.9600
C20 H20C 0.9600
C21 C22 1.380(7)
C21 C26 1.390(7)
C22 C23 1.387(7)
C22 H22 0.9300
C23 C24 1.371(7)
C23 H23 0.9300
C24 O5 1.374(6)
C24 C25 1.378(7)
C25 C26 1.384(7)
C25 H25 0.9300
C26 H26 0.9300
C27 O5 1.409(7)
C27 H27A 0.9600
C27 H27B 0.9600
C27 H27C 0.9600
C28 C29 1.385(7)
C28 C33 1.392(7)
C29 C30 1.378(7)
C29 H29 0.9300
C30 C31 1.371(8)
C30 H30 0.9300
C31 C32 1.373(8)
C31 H31 0.9300
C32 C33 1.383(7)
C32 H32 0.9300
C33 H33 0.9300
C34 N1 1.338(6)
C34 N2 1.352(6)
C35 C36 1.304(7)
C35 N1 1.372(7)
C35 H35 0.9300
C36 N2 1.377(7)
C36 H36 0.9300
C37 N1 1.458(7)
C37 H37A 0.9600
C37 H37B 0.9600
C37 H37C 0.9600
C38 N2 1.477(7)
C38 H38A 0.9600
C38 H38B 0.9600
C38 H38C 0.9600
O3 H3 0.885(10)
Ru2 C101 1.866(7)
Ru2 C102 1.895(7)
Ru2 C134 2.095(6)
Ru2 C105 2.226(5)
Ru2 C106 2.229(5)
Ru2 C107 2.263(5)
Ru2 C104 2.287(5)
Ru2 C103 2.320(5)
C101 O101 1.145(6)
C102 O102 1.140(6)
C103 O103 1.334(6)
C103 C107 1.428(7)
C103 C104 1.430(7)
C104 C105 1.469(7)
C104 C108 1.476(7)
C105 C106 1.419(7)
C105 C120 1.474(7)
C106 C107 1.442(7)
C106 C127 1.495(7)
C107 C114 1.480(7)
C108 C113 1.384(7)
C108 C109 1.397(7)
C109 C110 1.383(7)
C109 H109 0.9300
C110 C111 1.361(8)
C110 H110 0.9300
C111 C112 1.370(8)
C111 H111 0.9300
C112 C113 1.378(7)
C112 H112 0.9300
C113 H113 0.9300
C114 C119 1.389(7)
C114 C115 1.397(7)
C115 C116 1.364(7)
C115 H115 0.9300
C116 C117 1.364(8)
C116 H116 0.9300
C117 C118 1.366(8)
C117 H117 0.9300
C118 C119 1.382(8)
C118 H118 0.9300
C119 H119 0.9300
C120 C125 1.379(7)
C120 C121 1.385(7)
C121 C122 1.380(8)
C121 H121 0.9300
C122 C123 1.387(8)
C122 H122 0.9300
C123 C124 1.351(8)
C123 O104 1.359(7)
C124 C125 1.390(8)
C124 H124 0.9300
C125 H125 0.9300
C126 O104 1.415(8)
C126 H12A 0.9600
C126 H12B 0.9600
C126 H12C 0.9600
C127 C132 1.377(7)
C127 C128 1.380(7)
C128 C129 1.372(7)
C128 H128 0.9300
C129 C130 1.378(7)
C129 H129 0.9300
C130 C131 1.358(7)
C130 O105 1.366(6)
C131 C132 1.380(7)
C131 H131 0.9300
C132 H132 0.9300
C133 O105 1.412(7)
C133 H13A 0.9600
C133 H13B 0.9600
C133 H13C 0.9600
C134 N101 1.344(7)
C134 N102 1.354(7)
C135 C136 1.331(8)
C135 N102 1.374(7)
C135 H135 0.9300
C136 N101 1.373(7)
C136 H136 0.9300
C137 N101 1.466(7)
C137 H13D 0.9600
C137 H13E 0.9600
C137 H13F 0.9600
C138 N102 1.467(7)
C138 H13G 0.9600
C138 H13H 0.9600
C138 H13I 0.9600
O103 H103 0.885(10)
S201 O202 1.421(4)
S201 O201 1.431(4)
S201 O203 1.483(5)
S201 C201 1.730(12)
C201 F203 1.300(11)
C201 F202 1.352(12)
C201 F201 1.358(13)
S301 O303 1.427(4)
S301 O302 1.432(4)
S301 O301 1.443(4)
S301 C301 1.814(8)
C301 F301 1.296(8)
C301 F302 1.305(8)
C301 F303 1.345(8)
C401 C402 1.366(8)
C401 C406 1.393(8)
C401 C407 1.510(8)
C402 C403 1.392(9)
C402 H402 0.9300
C403 C404 1.365(9)
C403 H403 0.9300
C404 C405 1.352(9)
C404 H404 0.9300
C405 C406 1.388(9)
C405 H405 0.9300
C406 H406 0.9300
C407 H40A 0.9600
C407 H40B 0.9600
C407 H40C 0.9600

loop_
_geom_hbond_atom_site_label_D
_geom_hbond_atom_site_label_H
_geom_hbond_atom_site_label_A
_geom_hbond_distance_DH
_geom_hbond_distance_HA
_geom_hbond_distance_DA
_geom_hbond_angle_DHA
O3 H3 O301 0.885(10) 1.80(3) 2.626(5) 155(5)
O103 H103 O201 0.885(10) 1.78(3) 2.618(6) 157(6)

loop_
_geom_torsion_atom_site_label_1
_geom_torsion_atom_site_label_2
_geom_torsion_atom_site_label_3
_geom_torsion_atom_site_label_4
_geom_torsion
C2 Ru1 C1 O1 -115(6)
C34 Ru1 C1 O1 154(6)
C6 Ru1 C1 O1 14(6)
C5 Ru1 C1 O1 -15(6)
C7 Ru1 C1 O1 51(6)
C4 Ru1 C1 O1 2(6)
C3 Ru1 C1 O1 63(6)
C1 Ru1 C2 O2 97(40)
C34 Ru1 C2 O2 -169(100)
C6 Ru1 C2 O2 2(40)
C5 Ru1 C2 O2 -22(40)
C7 Ru1 C2 O2 -38(40)
C4 Ru1 C2 O2 -61(40)
C3 Ru1 C2 O2 -82(40)
C2 Ru1 C3 O3 -78.3(5)
C1 Ru1 C3 O3 103.9(5)
C34 Ru1 C3 O3 10.7(4)
C6 Ru1 C3 O3 163.5(5)
C5 Ru1 C3 O3 -153.7(5)
C7 Ru1 C3 O3 123.6(6)
C4 Ru1 C3 O3 -114.3(6)
C2 Ru1 C3 C7 158.1(3)
C1 Ru1 C3 C7 -19.7(5)
C34 Ru1 C3 C7 -112.9(3)
C6 Ru1 C3 C7 39.9(3)
C5 Ru1 C3 C7 82.7(3)
C4 Ru1 C3 C7 122.1(4)
C2 Ru1 C3 C4 36.0(4)
C1 Ru1 C3 C4 -141.8(3)
C34 Ru1 C3 C4 125.0(3)
C6 Ru1 C3 C4 -82.1(3)
C5 Ru1 C3 C4 -39.4(3)
C7 Ru1 C3 C4 -122.1(4)
O3 C3 C4 C5 -177.7(4)
C7 C3 C4 C5 3.8(6)
Ru1 C3 C4 C5 61.7(3)
O3 C3 C4 C8 -9.0(8)
C7 C3 C4 C8 172.5(5)
Ru1 C3 C4 C8 -129.7(5)
O3 C3 C4 Ru1 120.7(5)
C7 C3 C4 Ru1 -57.8(4)
C2 Ru1 C4 C3 -153.5(3)
C1 Ru1 C4 C3 90.5(6)
C34 Ru1 C4 C3 -59.4(3)
C6 Ru1 C4 C3 77.6(3)
C5 Ru1 C4 C3 115.2(4)
C7 Ru1 C4 C3 34.6(3)
C2 Ru1 C4 C5 91.3(3)
C1 Ru1 C4 C5 -24.7(6)
C34 Ru1 C4 C5 -174.6(3)
C6 Ru1 C4 C5 -37.7(3)
C7 Ru1 C4 C5 -80.7(3)
C3 Ru1 C4 C5 -115.2(4)
C2 Ru1 C4 C8 -28.3(5)
C1 Ru1 C4 C8 -144.3(5)
C34 Ru1 C4 C8 65.8(5)
C6 Ru1 C4 C8 -157.3(5)
C5 Ru1 C4 C8 -119.6(6)
C7 Ru1 C4 C8 159.7(5)
C3 Ru1 C4 C8 125.2(6)
C3 C4 C5 C6 -1.5(5)
C8 C4 C5 C6 -170.5(5)
Ru1 C4 C5 C6 62.8(3)
C3 C4 C5 C14 166.2(5)
C8 C4 C5 C14 -2.7(8)
Ru1 C4 C5 C14 -129.4(5)
C3 C4 C5 Ru1 -64.4(3)
C8 C4 C5 Ru1 126.7(5)
C2 Ru1 C5 C6 148.1(3)
C1 Ru1 C5 C6 52.0(4)
C34 Ru1 C5 C6 -107.4(4)
C7 Ru1 C5 C6 -37.5(3)
C4 Ru1 C5 C6 -116.4(4)
C3 Ru1 C5 C6 -78.9(3)
C2 Ru1 C5 C4 -95.5(3)
C1 Ru1 C5 C4 168.5(3)
C34 Ru1 C5 C4 9.1(5)
C6 Ru1 C5 C4 116.4(4)
C7 Ru1 C5 C4 78.9(3)
C3 Ru1 C5 C4 37.5(3)
C2 Ru1 C5 C14 24.9(5)
C1 Ru1 C5 C14 -71.2(5)
C34 Ru1 C5 C14 129.4(5)
C6 Ru1 C5 C14 -123.2(6)
C7 Ru1 C5 C14 -160.7(5)
C4 Ru1 C5 C14 120.4(6)
C3 Ru1 C5 C14 157.9(5)
C4 C5 C6 C7 -1.2(5)
C14 C5 C6 C7 -168.5(5)
Ru1 C5 C6 C7 62.9(3)
C4 C5 C6 C21 169.2(4)
C14 C5 C6 C21 2.0(8)
Ru1 C5 C6 C21 -126.7(5)
C4 C5 C6 Ru1 -64.1(3)
C14 C5 C6 Ru1 128.6(5)
C2 Ru1 C6 C5 -42.4(4)
C1 Ru1 C6 C5 -136.2(3)
C34 Ru1 C6 C5 124.2(3)
C7 Ru1 C6 C5 117.9(4)
C4 Ru1 C6 C5 38.3(3)
C3 Ru1 C6 C5 79.6(3)
C2 Ru1 C6 C7 -160.3(3)
C1 Ru1 C6 C7 105.8(3)
C34 Ru1 C6 C7 6.2(4)
C5 Ru1 C6 C7 -117.9(4)
C4 Ru1 C6 C7 -79.6(3)
C3 Ru1 C6 C7 -38.3(3)
C2 Ru1 C6 C21 77.2(5)
C1 Ru1 C6 C21 -16.7(5)
C34 Ru1 C6 C21 -116.3(5)
C5 Ru1 C6 C21 119.6(6)
C7 Ru1 C6 C21 -122.5(6)
C4 Ru1 C6 C21 157.9(5)
C3 Ru1 C6 C21 -160.8(5)
O3 C3 C7 C6 177.1(5)
C4 C3 C7 C6 -4.6(6)
Ru1 C3 C7 C6 -63.2(3)
O3 C3 C7 C28 9.4(9)
C4 C3 C7 C28 -172.3(5)
Ru1 C3 C7 C28 129.1(5)
O3 C3 C7 Ru1 -119.7(5)
C4 C3 C7 Ru1 58.6(4)
C5 C6 C7 C3 3.5(5)
C21 C6 C7 C3 -166.7(5)
Ru1 C6 C7 C3 66.2(3)
C5 C6 C7 C28 171.4(5)
C21 C6 C7 C28 1.1(8)
Ru1 C6 C7 C28 -126.0(5)
C5 C6 C7 Ru1 -62.7(3)
C21 C6 C7 Ru1 127.1(5)
C2 Ru1 C7 C3 -59.8(8)
C1 Ru1 C7 C3 166.5(3)
C34 Ru1 C7 C3 70.1(3)
C6 Ru1 C7 C3 -114.1(4)
C5 Ru1 C7 C3 -77.2(3)
C4 Ru1 C7 C3 -34.3(3)
C2 Ru1 C7 C6 54.3(8)
C1 Ru1 C7 C6 -79.5(3)
C34 Ru1 C7 C6 -175.9(3)
C5 Ru1 C7 C6 36.8(3)
C4 Ru1 C7 C6 79.7(3)
C3 Ru1 C7 C6 114.1(4)
C2 Ru1 C7 C28 175.0(6)
C1 Ru1 C7 C28 41.2(5)
C34 Ru1 C7 C28 -55.2(5)
C6 Ru1 C7 C28 120.7(6)
C5 Ru1 C7 C28 157.5(5)
C4 Ru1 C7 C28 -159.6(5)
C3 Ru1 C7 C28 -125.2(6)
C3 C4 C8 C9 157.6(5)
C5 C4 C8 C9 -35.8(8)
Ru1 C4 C8 C9 56.9(7)
C3 C4 C8 C13 -26.3(8)
C5 C4 C8 C13 140.3(5)
Ru1 C4 C8 C13 -127.0(5)
C13 C8 C9 C10 -1.4(8)
C4 C8 C9 C10 174.8(5)
C8 C9 C10 C11 0.6(9)
C9 C10 C11 C12 0.7(9)
C10 C11 C12 C13 -1.3(9)
C11 C12 C13 C8 0.5(9)
C9 C8 C13 C12 0.8(8)
C4 C8 C13 C12 -175.5(5)
C6 C5 C14 C15 -82.2(7)
C4 C5 C14 C15 112.4(6)
Ru1 C5 C14 C15 15.2(8)
C6 C5 C14 C19 98.9(6)
C4 C5 C14 C19 -66.5(6)
Ru1 C5 C14 C19 -163.7(4)
C19 C14 C15 C16 1.0(8)
C5 C14 C15 C16 -177.9(5)
C14 C15 C16 C17 -1.6(8)
C15 C16 C17 O4 -178.0(5)
C15 C16 C17 C18 1.4(8)
O4 C17 C18 C19 178.9(4)
C16 C17 C18 C19 -0.6(8)
C17 C18 C19 C14 0.0(8)
C15 C14 C19 C18 -0.2(7)
C5 C14 C19 C18 178.8(5)
C5 C6 C21 C22 -113.5(6)
C7 C6 C21 C22 55.3(7)
Ru1 C6 C21 C22 152.1(4)
C5 C6 C21 C26 61.1(7)
C7 C6 C21 C26 -130.0(5)
Ru1 C6 C21 C26 -33.3(7)
C26 C21 C22 C23 -2.4(8)
C6 C21 C22 C23 172.6(5)
C21 C22 C23 C24 1.0(8)
C22 C23 C24 O5 -177.8(5)
C22 C23 C24 C25 2.3(8)
C23 C24 C25 C26 -4.1(8)
O5 C24 C25 C26 176.0(5)
C24 C25 C26 C21 2.7(8)
C22 C21 C26 C25 0.5(8)
C6 C21 C26 C25 -174.2(5)
C3 C7 C28 C29 35.1(8)
C6 C7 C28 C29 -130.3(6)
Ru1 C7 C28 C29 136.2(5)
C3 C7 C28 C33 -145.8(5)
C6 C7 C28 C33 48.8(8)
Ru1 C7 C28 C33 -44.7(7)
C33 C28 C29 C30 3.4(8)
C7 C28 C29 C30 -177.5(5)
C28 C29 C30 C31 -0.9(10)
C29 C30 C31 C32 -2.1(10)
C30 C31 C32 C33 2.4(10)
C31 C32 C33 C28 0.2(9)
C29 C28 C33 C32 -3.1(8)
C7 C28 C33 C32 177.8(5)
C2 Ru1 C34 N1 55.9(5)
C1 Ru1 C34 N1 146.8(5)
C6 Ru1 C34 N1 -113.7(5)
C5 Ru1 C34 N1 -51.2(7)
C7 Ru1 C34 N1 -109.8(5)
C4 Ru1 C34 N1 -45.4(5)
C3 Ru1 C34 N1 -75.9(5)
C2 Ru1 C34 N2 -125.8(5)
C1 Ru1 C34 N2 -34.9(5)
C6 Ru1 C34 N2 64.6(6)
C5 Ru1 C34 N2 127.1(5)
C7 Ru1 C34 N2 68.5(5)
C4 Ru1 C34 N2 132.9(5)
C3 Ru1 C34 N2 102.4(5)
N1 C35 C36 N2 -1.3(7)
C16 C17 O4 C20 -3.9(7)
C18 C17 O4 C20 176.7(5)
C23 C24 O5 C27 12.9(9)
C25 C24 O5 C27 -167.1(5)
N2 C34 N1 C35 -0.4(6)
Ru1 C34 N1 C35 178.2(4)
N2 C34 N1 C37 -178.7(6)
Ru1 C34 N1 C37 -0.1(9)
C36 C35 N1 C34 1.2(7)
C36 C35 N1 C37 179.5(6)
N1 C34 N2 C36 -0.4(6)
Ru1 C34 N2 C36 -179.0(4)
N1 C34 N2 C38 179.9(6)
Ru1 C34 N2 C38 1.4(9)
C35 C36 N2 C34 1.1(7)
C35 C36 N2 C38 -179.2(6)
C102 Ru2 C101 O101 -125(13)
C134 Ru2 C101 O101 142(13)
C105 Ru2 C101 O101 -4(13)
C106 Ru2 C101 O101 -29(13)
C107 Ru2 C101 O101 3(13)
C104 Ru2 C101 O101 35(13)
C103 Ru2 C101 O101 53(13)
C101 Ru2 C102 O102 107(6)
C134 Ru2 C102 O102 -162(6)
C105 Ru2 C102 O102 8(6)
C106 Ru2 C102 O102 -20(6)
C107 Ru2 C102 O102 -57(6)
C104 Ru2 C102 O102 -13(6)
C103 Ru2 C102 O102 -71(6)
C101 Ru2 C103 O103 93.8(5)
C102 Ru2 C103 O103 -88.7(5)
C134 Ru2 C103 O103 3.8(5)
C105 Ru2 C103 O103 165.0(6)
C106 Ru2 C103 O103 -152.2(6)
C107 Ru2 C103 O103 -112.8(6)
C104 Ru2 C103 O103 125.5(6)
C101 Ru2 C103 C107 -153.4(4)
C102 Ru2 C103 C107 24.1(5)
C134 Ru2 C103 C107 116.7(4)
C105 Ru2 C103 C107 -82.2(3)
C106 Ru2 C103 C107 -39.4(3)
C104 Ru2 C103 C107 -121.7(5)
C101 Ru2 C103 C104 -31.7(5)
C102 Ru2 C103 C104 145.8(4)
C134 Ru2 C103 C104 -121.6(3)
C105 Ru2 C103 C104 39.5(3)
C106 Ru2 C103 C104 82.3(3)
C107 Ru2 C103 C104 121.7(5)
O103 C103 C104 C105 177.6(5)
C107 C103 C104 C105 -3.0(6)
Ru2 C103 C104 C105 -61.4(3)
O103 C103 C104 C108 11.2(10)
C107 C103 C104 C108 -169.4(5)
Ru2 C103 C104 C108 132.2(6)
O103 C103 C104 Ru2 -121.0(6)
C107 C103 C104 Ru2 58.4(4)
C101 Ru2 C104 C103 157.1(3)
C102 Ru2 C104 C103 -84.5(7)
C134 Ru2 C104 C103 62.8(4)
C105 Ru2 C104 C103 -115.0(4)
C106 Ru2 C104 C103 -77.3(3)
C107 Ru2 C104 C103 -34.7(3)
C101 Ru2 C104 C105 -87.9(3)
C102 Ru2 C104 C105 30.5(7)
C134 Ru2 C104 C105 177.8(3)
C106 Ru2 C104 C105 37.7(3)
C107 Ru2 C104 C105 80.3(3)
C103 Ru2 C104 C105 115.0(4)
C101 Ru2 C104 C108 30.6(6)
C102 Ru2 C104 C108 148.9(6)
C134 Ru2 C104 C108 -63.7(6)
C105 Ru2 C104 C108 118.4(7)
C106 Ru2 C104 C108 156.2(6)
C107 Ru2 C104 C108 -161.3(6)
C103 Ru2 C104 C108 -126.5(7)
C103 C104 C105 C106 0.8(6)
C108 C104 C105 C106 167.7(5)
Ru2 C104 C105 C106 -63.5(4)
C103 C104 C105 C120 -167.8(5)
C108 C104 C105 C120 -0.9(9)
Ru2 C104 C105 C120 127.9(5)
C103 C104 C105 Ru2 64.4(4)
C108 C104 C105 Ru2 -128.7(5)
C101 Ru2 C105 C106 -145.4(3)
C102 Ru2 C105 C106 -50.4(4)
C134 Ru2 C105 C106 112.6(4)
C107 Ru2 C105 C106 37.2(3)
C104 Ru2 C105 C106 116.2(4)
C103 Ru2 C105 C106 78.5(3)
C101 Ru2 C105 C104 98.5(3)
C102 Ru2 C105 C104 -166.6(3)
C134 Ru2 C105 C104 -3.6(5)
C106 Ru2 C105 C104 -116.2(4)
C107 Ru2 C105 C104 -79.0(3)
C103 Ru2 C105 C104 -37.6(3)
C101 Ru2 C105 C120 -25.3(5)
C102 Ru2 C105 C120 69.6(6)
C134 Ru2 C105 C120 -127.4(5)
C106 Ru2 C105 C120 120.0(6)
C107 Ru2 C105 C120 157.2(6)
C104 Ru2 C105 C120 -123.8(6)
C103 Ru2 C105 C120 -161.4(6)
C104 C105 C106 C107 1.6(6)
C120 C105 C106 C107 170.5(5)
Ru2 C105 C106 C107 -63.1(4)
C104 C105 C106 C127 -165.2(5)
C120 C105 C106 C127 3.7(8)
Ru2 C105 C106 C127 130.2(5)
C104 C105 C106 Ru2 64.7(4)
C120 C105 C106 Ru2 -126.5(5)
C101 Ru2 C106 C105 44.5(4)
C102 Ru2 C106 C105 138.6(3)
C134 Ru2 C106 C105 -120.8(4)
C107 Ru2 C106 C105 -118.0(4)
C104 Ru2 C106 C105 -38.6(3)
C103 Ru2 C106 C105 -79.9(3)
C101 Ru2 C106 C107 162.6(3)
C102 Ru2 C106 C107 -103.4(3)
C134 Ru2 C106 C107 -2.7(5)
C105 Ru2 C106 C107 118.0(4)
C104 Ru2 C106 C107 79.5(3)
C103 Ru2 C106 C107 38.1(3)
C101 Ru2 C106 C127 -74.9(6)
C102 Ru2 C106 C127 19.1(5)
C134 Ru2 C106 C127 119.7(5)
C105 Ru2 C106 C127 -119.5(6)
C107 Ru2 C106 C127 122.5(6)
C104 Ru2 C106 C127 -158.0(6)
C103 Ru2 C106 C127 160.6(6)
O103 C103 C107 C106 -176.6(5)
C104 C103 C107 C106 4.0(6)
Ru2 C103 C107 C106 63.0(3)
O103 C103 C107 C114 -9.3(8)
C104 C103 C107 C114 171.2(5)
Ru2 C103 C107 C114 -129.8(5)
O103 C103 C107 Ru2 120.5(5)
C104 C103 C107 Ru2 -59.0(4)
C105 C106 C107 C103 -3.4(6)
C127 C106 C107 C103 163.2(5)
Ru2 C106 C107 C103 -65.7(4)
C105 C106 C107 C114 -170.4(5)
C127 C106 C107 C114 -3.8(8)
Ru2 C106 C107 C114 127.3(5)
C105 C106 C107 Ru2 62.3(4)
C127 C106 C107 Ru2 -131.2(5)
C101 Ru2 C107 C103 70.3(7)
C102 Ru2 C107 C103 -163.2(3)
C134 Ru2 C107 C103 -67.2(4)
C105 Ru2 C107 C103 77.7(3)
C106 Ru2 C107 C103 114.6(4)
C104 Ru2 C107 C103 34.6(3)
C101 Ru2 C107 C106 -44.3(8)
C102 Ru2 C107 C106 82.2(3)
C134 Ru2 C107 C106 178.2(3)
C105 Ru2 C107 C106 -36.9(3)
C104 Ru2 C107 C106 -80.0(3)
C103 Ru2 C107 C106 -114.6(4)
C101 Ru2 C107 C114 -166.3(6)
C102 Ru2 C107 C114 -39.8(5)
C134 Ru2 C107 C114 56.2(5)
C105 Ru2 C107 C114 -159.0(6)
C106 Ru2 C107 C114 -122.1(6)
C104 Ru2 C107 C114 158.0(6)
C103 Ru2 C107 C114 123.4(6)
C103 C104 C108 C113 -160.0(6)
C105 C104 C108 C113 36.0(8)
Ru2 C104 C108 C113 -56.8(8)
C103 C104 C108 C109 26.4(8)
C105 C104 C108 C109 -137.6(6)
Ru2 C104 C108 C109 129.6(5)
C113 C108 C109 C110 0.9(8)
C104 C108 C109 C110 174.9(5)
C108 C109 C110 C111 -1.7(9)
C109 C110 C111 C112 1.3(10)
C110 C111 C112 C113 -0.1(10)
C111 C112 C113 C108 -0.7(9)
C109 C108 C113 C112 0.3(9)
C104 C108 C113 C112 -173.5(5)
C103 C107 C114 C119 -31.0(8)
C106 C107 C114 C119 133.7(6)
Ru2 C107 C114 C119 -131.1(5)
C103 C107 C114 C115 151.5(5)
C106 C107 C114 C115 -43.9(8)
Ru2 C107 C114 C115 51.3(7)
C119 C114 C115 C116 1.5(9)
C107 C114 C115 C116 179.1(5)
C114 C115 C116 C117 -1.5(10)
C115 C116 C117 C118 0.9(11)
C116 C117 C118 C119 -0.2(11)
C117 C118 C119 C114 0.2(10)
C115 C114 C119 C118 -0.8(9)
C107 C114 C119 C118 -178.5(6)
C106 C105 C120 C125 74.7(8)
C104 C105 C120 C125 -118.4(6)
Ru2 C105 C120 C125 -19.7(8)
C106 C105 C120 C121 -102.9(6)
C104 C105 C120 C121 63.9(8)
Ru2 C105 C120 C121 162.7(4)
C125 C120 C121 C122 -1.0(9)
C105 C120 C121 C122 176.8(5)
C120 C121 C122 C123 0.3(10)
C121 C122 C123 C124 0.6(10)
C121 C122 C123 O104 -178.8(6)
O104 C123 C124 C125 178.6(6)
C122 C123 C124 C125 -0.8(10)
C121 C120 C125 C124 0.9(9)
C105 C120 C125 C124 -176.8(5)
C123 C124 C125 C120 0.0(10)
C105 C106 C127 C132 105.9(6)
C107 C106 C127 C132 -58.8(7)
Ru2 C106 C127 C132 -158.2(4)
C105 C106 C127 C128 -67.8(8)
C107 C106 C127 C128 127.6(6)
Ru2 C106 C127 C128 28.2(9)
C132 C127 C128 C129 -0.1(9)
C106 C127 C128 C129 173.5(5)
C127 C128 C129 C130 -0.7(9)
C128 C129 C130 C131 1.1(10)
C128 C129 C130 O105 -177.8(5)
O105 C130 C131 C132 178.2(5)
C129 C130 C131 C132 -0.6(9)
C128 C127 C132 C131 0.5(9)
C106 C127 C132 C131 -173.5(5)
C130 C131 C132 C127 -0.2(9)
C101 Ru2 C134 N101 -48.7(6)
C102 Ru2 C134 N101 -139.1(6)
C105 Ru2 C134 N101 55.4(7)
C106 Ru2 C134 N101 119.6(5)
C107 Ru2 C134 N101 117.8(5)
C104 Ru2 C134 N101 53.1(6)
C103 Ru2 C134 N101 84.8(5)
C101 Ru2 C134 N102 132.7(6)
C102 Ru2 C134 N102 42.2(6)
C105 Ru2 C134 N102 -123.3(5)
C106 Ru2 C134 N102 -59.1(7)
C107 Ru2 C134 N102 -60.8(6)
C104 Ru2 C134 N102 -125.6(5)
C103 Ru2 C134 N102 -93.9(5)
N102 C135 C136 N101 0.1(8)
C124 C123 O104 C126 1.4(11)
C122 C123 O104 C126 -179.2(7)
C131 C130 O105 C133 0.7(9)
C129 C130 O105 C133 179.5(5)
N102 C134 N101 C136 -1.3(7)
Ru2 C134 N101 C136 179.8(4)
N102 C134 N101 C137 177.2(6)
Ru2 C134 N101 C137 -1.8(9)
C135 C136 N101 C134 0.8(8)
C135 C136 N101 C137 -177.8(6)
N101 C134 N102 C135 1.4(7)
Ru2 C134 N102 C135 -179.7(4)
N101 C134 N102 C138 -177.7(5)
Ru2 C134 N102 C138 1.3(9)
C136 C135 N102 C134 -0.9(8)
C136 C135 N102 C138 178.2(6)
O202 S201 C201 F203 56.3(12)
O201 S201 C201 F203 179.4(10)
O203 S201 C201 F203 -63.1(11)
O202 S201 C201 F202 178.8(8)
O201 S201 C201 F202 -58.1(10)
O203 S201 C201 F202 59.4(9)
O202 S201 C201 F201 -64.8(9)
O201 S201 C201 F201 58.3(9)
O203 S201 C201 F201 175.9(8)
O303 S301 C301 F301 -58.2(7)
O302 S301 C301 F301 178.8(6)
O301 S301 C301 F301 60.4(7)
O303 S301 C301 F302 178.7(6)
O302 S301 C301 F302 55.7(7)
O301 S301 C301 F302 -62.7(7)
O303 S301 C301 F303 61.3(6)
O302 S301 C301 F303 -61.8(6)
O301 S301 C301 F303 179.9(5)
C406 C401 C402 C403 0.6(10)
C407 C401 C402 C403 -178.9(6)
C401 C402 C403 C404 -0.1(11)
C402 C403 C404 C405 -1.0(11)
C403 C404 C405 C406 1.5(11)
C404 C405 C406 C401 -1.0(10)
C402 C401 C406 C405 -0.1(10)
C407 C401 C406 C405 179.4(6)
